data_7006175
loop_
_publ_author_name
'Constable, Edwin C.'
'Dunphy, Emma L.'
'Housecroft, Catherine E.'
'Neuburger, Markus'
'Schaffner, Silvia'
'Schaper, Frank'
'Batten, Stuart R.'

_publ_section_title
;
 Expanded ligands: bis(2,2':6',2''-terpyridine carboxylic
 acid)ruthenium(ii) complexes as metallosupramolecular analogues of
 dicarboxylic acids.
;
_journal_issue 38
_journal_name_full 'Dalton transactions (Cambridge, England : 2003)'
_journal_page_first 4323
_journal_page_last 4332
_journal_paper_doi 10.1039/b709557k
_journal_year 2007
_chemical_formula_moiety 'C44 H28 N6 O4 Ru, 5(H2 O)'
_chemical_formula_sum 'C44 H38 N6 O9 Ru'
_chemical_formula_weight 895.89
_space_group_IT_number 2
_symmetry_cell_setting triclinic
_symmetry_space_group_name_Hall '-P 1'
_symmetry_space_group_name_H-M 'P -1'
_atom_sites_solution_hydrogens geom
_atom_sites_solution_primary direct
_audit_creation_date 07-06-14
_audit_creation_method CRYSTALS_ver_12.84
_cell_angle_alpha 93.1178(13)
_cell_angle_beta 97.3730(14)
_cell_angle_gamma 90.9146(15)
_cell_formula_units_Z 2
_cell_length_a 8.6945(2)
_cell_length_b 13.4822(3)
_cell_length_c 16.5345(4)
_cell_measurement_reflns_used 9075
_cell_measurement_temperature 123
_cell_measurement_theta_max 28
_cell_measurement_theta_min 3
_cell_volume 1918.80(8)
_computing_cell_refinement 'DENZO/SCALEPACK (Otwinowski & Minor, 1997)'
_computing_data_collection 'COLLECT (Nonius, 1997-2001).'
_computing_data_reduction 'DENZO/SCALEPACK (Otwinowski & Minor, 1997)'
_computing_molecular_graphics 'CAMERON (Watkin et al., 1996)'
_computing_publication_material 'CRYSTALS (Betteridge et al., 2003)'
_computing_structure_refinement 'CRYSTALS (Betteridge et al., 2003)'
_computing_structure_solution 'SIR92 (Altomare et al., 1994)'
_diffrn_ambient_temperature 123
_diffrn_measured_fraction_theta_full 0.997
_diffrn_measured_fraction_theta_max 0.997
_diffrn_measurement_device_type 'Nonius KappaCCD'
_diffrn_measurement_method '\f & \w scans'
_diffrn_radiation_monochromator graphite
_diffrn_radiation_type 'Mo K\a'
_diffrn_radiation_wavelength 0.71073
_diffrn_reflns_av_R_equivalents 0.031
_diffrn_reflns_limit_h_max 11
_diffrn_reflns_limit_h_min -11
_diffrn_reflns_limit_k_max 17
_diffrn_reflns_limit_k_min -17
_diffrn_reflns_limit_l_max 21
_diffrn_reflns_limit_l_min -21
_diffrn_reflns_number 17959
_diffrn_reflns_theta_full 27.856
_diffrn_reflns_theta_max 27.856
_diffrn_reflns_theta_min 2.935
_diffrn_standards_number 0
_exptl_absorpt_coefficient_mu 0.477
_exptl_absorpt_correction_T_max 0.97
_exptl_absorpt_correction_T_min 0.94
_exptl_absorpt_correction_type multi-scan
_exptl_absorpt_process_details 'DENZO/SCALEPACK (Otwinowski & Minor, 1997)'
_exptl_crystal_colour purple
_exptl_crystal_density_diffrn 1.551
_exptl_crystal_description plate
_exptl_crystal_F_000 908
_exptl_crystal_size_max 0.20
_exptl_crystal_size_mid 0.12
_exptl_crystal_size_min 0.06
_refine_diff_density_max 0.58
_refine_diff_density_min -0.60
_refine_ls_extinction_method None
_refine_ls_goodness_of_fit_ref 1.1438
_refine_ls_hydrogen_treatment mixed
_refine_ls_matrix_type full
_refine_ls_number_parameters 580
_refine_ls_number_reflns 5963
_refine_ls_number_restraints 6
_refine_ls_R_factor_all 0.0730
_refine_ls_R_factor_gt 0.0393
_refine_ls_shift/su_max 0.000787
_refine_ls_structure_factor_coef F
_refine_ls_weighting_details
;
Method= Modified Sheldrick
w=1/[\s^2^(F^2^) + ( 0.01P)^2^ + 0.00P]
,where P=(max(Fo^2^,0) + 2Fc^2^)/3
;
_refine_ls_weighting_scheme calc
_refine_ls_wR_factor_all 0.1043
_refine_ls_wR_factor_gt 0.0364
_refine_ls_wR_factor_ref 0.0364
_reflns_limit_h_max 11
_reflns_limit_h_min -11
_reflns_limit_k_max 17
_reflns_limit_k_min -17
_reflns_limit_l_max 21
_reflns_limit_l_min 0
_reflns_number_gt 5963
_reflns_number_total 9123
_reflns_threshold_expression I>2.0\s(I)
_oxford_diffrn_Wilson_B_factor 0.00
_oxford_diffrn_Wilson_scale 0.00
_oxford_refine_ls_scale 0.08993(9)
_oxford_structure_analysis_title '9300939 fs274_123k'
_cod_data_source_file b709557k.txt
_cod_data_source_block fs274_123k
_cod_depositor_comments
;
The following automatic conversions were performed:
'_symmetry_cell_setting' value 'Triclinic' changed to 'triclinic'
according to '/home/saulius/struct/CIF-dictionaries/cif_core.dic'
dictionary named 'cif_core.dic' version 2.4.1 from 2010-06-29.

Automatic conversion script
Id: cif_fix_enum 1527 2010-12-29 10:47:43Z saulius 
;
_cod_original_formula_sum 'C44 H38 N6 O9 Ru1'
_cod_database_code 7006175

loop_
_symmetry_equiv_pos_as_xyz
x,y,z
-x,-y,-z

loop_
_atom_site_label
_atom_site_type_symbol
_atom_site_fract_x
_atom_site_fract_y
_atom_site_fract_z
_atom_site_U_iso_or_equiv
_atom_site_occupancy
_atom_site_adp_type
_atom_site_refinement_flags_posn
_atom_site_refinement_flags_adp
_atom_site_refinement_flags_occupancy
_atom_site_disorder_assembly
_atom_site_disorder_group
_atom_site_attached_hydrogens
Ru1 Ru 0.94012(3) 0.26784(2) 0.767420(16) 0.0184 1.0000 Uani . . . . . .
N1 N 0.7169(3) 0.32189(18) 0.74440(15) 0.0182 1.0000 Uani . . . . . .
N2 N 0.8974(3) 0.24585(18) 0.64730(14) 0.0164 1.0000 Uani . . . . . .
N3 N 1.1468(3) 0.20874(18) 0.74087(15) 0.0168 1.0000 Uani . . . . . .
N4 N 0.8570(3) 0.13373(18) 0.80042(14) 0.0167 1.0000 Uani . . . . . .
N5 N 0.9902(3) 0.28150(18) 0.88725(14) 0.0164 1.0000 Uani . . . . . .
N6 N 1.0355(3) 0.41003(18) 0.78307(15) 0.0186 1.0000 Uani . . . . . .
C1 C 0.6314(3) 0.3656(2) 0.79834(19) 0.0224 1.0000 Uani . . . . . .
C2 C 0.4875(3) 0.4040(2) 0.7744(2) 0.0258 1.0000 Uani . . . . . .
C3 C 0.4283(4) 0.3987(2) 0.6926(2) 0.0277 1.0000 Uani . . . . . .
C4 C 0.5126(3) 0.3531(2) 0.63666(19) 0.0237 1.0000 Uani . . . . . .
C5 C 0.6566(3) 0.3151(2) 0.66376(18) 0.0187 1.0000 Uani . . . . . .
C6 C 0.7550(3) 0.2663(2) 0.60803(18) 0.0185 1.0000 Uani . . . . . .
C7 C 0.7170(3) 0.2396(2) 0.52651(18) 0.0212 1.0000 Uani . . . . . .
C8 C 0.8267(3) 0.1950(2) 0.48240(18) 0.0211 1.0000 Uani . . . . . .
C9 C 0.9744(3) 0.1793(2) 0.52345(18) 0.0235 1.0000 Uani . . . . . .
C10 C 1.0060(3) 0.2038(2) 0.60621(18) 0.0187 1.0000 Uani . . . . . .
C11 C 1.1521(3) 0.1865(2) 0.65925(19) 0.0192 1.0000 Uani . . . . . .
C12 C 1.2812(3) 0.1483(2) 0.63096(18) 0.0224 1.0000 Uani . . . . . .
C13 C 1.4101(3) 0.1287(2) 0.68603(19) 0.0240 1.0000 Uani . . . . . .
C14 C 1.4051(3) 0.1490(2) 0.76785(19) 0.0226 1.0000 Uani . . . . . .
C15 C 1.2729(3) 0.1896(2) 0.79283(19) 0.0202 1.0000 Uani . . . . . .
C16 C 0.7818(3) 0.0603(2) 0.75077(18) 0.0192 1.0000 Uani . . . . . .
C17 C 0.7145(3) -0.0214(2) 0.78013(19) 0.0227 1.0000 Uani . . . . . .
C18 C 0.7259(3) -0.0305(2) 0.86381(19) 0.0247 1.0000 Uani . . . . . .
C19 C 0.8068(3) 0.0418(2) 0.91554(19) 0.0214 1.0000 Uani . . . . . .
C20 C 0.8718(3) 0.1229(2) 0.88306(17) 0.0168 1.0000 Uani . . . . . .
C21 C 0.9577(3) 0.2052(2) 0.93268(18) 0.0181 1.0000 Uani . . . . . .
C22 C 1.0078(3) 0.2086(2) 1.01620(18) 0.0196 1.0000 Uani . . . . . .
C23 C 1.0919(3) 0.2913(2) 1.05439(18) 0.0192 1.0000 Uani . . . . . .
C24 C 1.1203(3) 0.3701(2) 1.00561(18) 0.0206 1.0000 Uani . . . . . .
C25 C 1.0690(3) 0.3637(2) 0.92252(18) 0.0175 1.0000 Uani . . . . . .
C26 C 1.0921(3) 0.4384(2) 0.86279(18) 0.0174 1.0000 Uani . . . . . .
C27 C 1.1646(3) 0.5299(2) 0.88311(19) 0.0210 1.0000 Uani . . . . . .
C28 C 1.1783(3) 0.5953(2) 0.8225(2) 0.0266 1.0000 Uani . . . . . .
C29 C 1.1191(3) 0.5677(2) 0.7426(2) 0.0244 1.0000 Uani . . . . . .
C30 C 1.0488(3) 0.4758(2) 0.72542(19) 0.0218 1.0000 Uani . . . . . .
C31 C 0.7902(3) 0.1652(2) 0.39413(18) 0.0202 1.0000 Uani . . . . . .
C32 C 0.6832(3) 0.2174(2) 0.34345(18) 0.0245 1.0000 Uani . . . . . .
C33 C 0.6569(3) 0.1923(2) 0.26023(19) 0.0242 1.0000 Uani . . . . . .
C34 C 0.7352(3) 0.1159(2) 0.22580(18) 0.0219 1.0000 Uani . . . . . .
C35 C 0.8383(3) 0.0621(2) 0.27660(18) 0.0224 1.0000 Uani . . . . . .
C36 C 0.8652(3) 0.0862(2) 0.35939(18) 0.0223 1.0000 Uani . . . . . .
C37 C 0.7155(4) 0.0934(3) 0.13387(19) 0.0256 1.0000 Uani . . . . . .
C38 C 1.1511(3) 0.2959(2) 1.14294(18) 0.0196 1.0000 Uani . . . . . .
C39 C 1.0893(3) 0.2336(2) 1.19582(18) 0.0229 1.0000 Uani . . . . . .
C40 C 1.1465(3) 0.2359(2) 1.27819(19) 0.0240 1.0000 Uani . . . . . .
C41 C 1.2658(3) 0.3005(2) 1.31065(18) 0.0225 1.0000 Uani . . . . . .
C42 C 1.3260(4) 0.3643(3) 1.25915(19) 0.0298 1.0000 Uani . . . . . .
C43 C 1.2718(4) 0.3620(2) 1.1765(2) 0.0288 1.0000 Uani . . . . . .
C44 C 1.3334(4) 0.2995(3) 1.4003(2) 0.0322 1.0000 Uani . . . . . .
O1 O 0.7787(3) 0.01752(18) 0.10762(13) 0.0361 1.0000 Uani . . . . . .
O2 O 0.6394(3) 0.15420(19) 0.09082(13) 0.0406 1.0000 Uani . . . . . .
O3 O 1.3032(3) 0.2239(2) 1.43804(14) 0.0470 1.0000 Uani . . . . . .
O4 O 1.4202(3) 0.37153(19) 1.42965(14) 0.0406 1.0000 Uani . . . . . .
O10 O 0.3971(3) 0.13978(19) -0.03188(17) 0.0566 1.0000 Uani D . . . . .
O11 O 1.2930(4) 0.5219(3) 1.5228(3) 0.0977 1.0000 Uani D . . . . .
O120 O 0.4948(8) 0.6789(4) -0.0278(4) 0.0627 0.5000 Uani . . . . . .
O121 O 0.4144(7) 0.6831(4) 0.0101(3) 0.0383 0.5000 Uani . . . . . .
O130 O 0.4444(8) 0.0429(5) 0.4303(4) 0.0647 0.5000 Uani . . . . . .
O131 O 0.3295(8) 0.0250(5) 0.4340(3) 0.0588 0.5000 Uani . . . . . .
O140 O 0.5523(5) 0.5000(4) 0.9599(3) 0.0403 0.5000 Uani . . . . . .
O150 O 0.9858(7) 0.5737(5) 0.4659(3) 0.0752 0.5000 Uani . . . . . .
H1 H 0.476(3) 0.1180(19) 0.0025(17) 0.0500 1.0000 Uiso D . . . . .
H2 H 0.338(3) 0.0849(13) -0.0487(19) 0.0500 1.0000 Uiso D . . . . .
H3 H 1.3939(16) 0.544(2) 1.5290(19) 0.0500 1.0000 Uiso D . . . . .
H4 H 1.246(3) 0.556(2) 1.4821(17) 0.0500 1.0000 Uiso D . . . . .
H11 H 0.6721 0.3699 0.8552 0.0288 1.0000 Uiso R . . . . .
H21 H 0.4292 0.4341 0.8143 0.0339 1.0000 Uiso R . . . . .
H31 H 0.3295 0.4266 0.6751 0.0337 1.0000 Uiso R . . . . .
H41 H 0.4726 0.3473 0.5797 0.0292 1.0000 Uiso R . . . . .
H71 H 0.6150 0.2519 0.4997 0.0276 1.0000 Uiso R . . . . .
H91 H 1.0540 0.1521 0.4942 0.0289 1.0000 Uiso R . . . . .
H121 H 1.2824 0.1361 0.5733 0.0283 1.0000 Uiso R . . . . .
H131 H 1.5010 0.1010 0.6672 0.0317 1.0000 Uiso R . . . . .
H141 H 1.4919 0.1354 0.8074 0.0287 1.0000 Uiso R . . . . .
H151 H 1.2703 0.2048 0.8500 0.0266 1.0000 Uiso R . . . . .
H161 H 0.7751 0.0658 0.6928 0.0234 1.0000 Uiso R . . . . .
H171 H 0.6607 -0.0712 0.7428 0.0293 1.0000 Uiso R . . . . .
H181 H 0.6781 -0.0862 0.8855 0.0313 1.0000 Uiso R . . . . .
H191 H 0.8180 0.0363 0.9736 0.0276 1.0000 Uiso R . . . . .
H221 H 0.9839 0.1541 1.0479 0.0251 1.0000 Uiso R . . . . .
H241 H 1.1757 0.4286 1.0301 0.0262 1.0000 Uiso R . . . . .
H271 H 1.2048 0.5478 0.9389 0.0289 1.0000 Uiso R . . . . .
H281 H 1.2289 0.6590 0.8358 0.0342 1.0000 Uiso R . . . . .
H291 H 1.1275 0.6123 0.7000 0.0320 1.0000 Uiso R . . . . .
H301 H 1.0059 0.4575 0.6701 0.0287 1.0000 Uiso R . . . . .
H321 H 0.6278 0.2707 0.3664 0.0307 1.0000 Uiso R . . . . .
H331 H 0.5828 0.2285 0.2259 0.0296 1.0000 Uiso R . . . . .
H351 H 0.8909 0.0075 0.2535 0.0288 1.0000 Uiso R . . . . .
H361 H 0.9360 0.0479 0.3938 0.0280 1.0000 Uiso R . . . . .
H391 H 1.0062 0.1881 1.1744 0.0283 1.0000 Uiso R . . . . .
H401 H 1.1022 0.1920 1.3133 0.0301 1.0000 Uiso R . . . . .
H421 H 1.4069 0.4110 1.2814 0.0351 1.0000 Uiso R . . . . .
H431 H 1.3162 0.4060 1.1416 0.0358 1.0000 Uiso R . . . . .

loop_
_atom_site_aniso_label
_atom_site_aniso_U_11
_atom_site_aniso_U_22
_atom_site_aniso_U_33
_atom_site_aniso_U_23
_atom_site_aniso_U_13
_atom_site_aniso_U_12
Ru1 0.01847(14) 0.02185(16) 0.01480(15) 0.00083(11) 0.00145(10) 0.00213(11)
N1 0.0161(14) 0.0194(15) 0.0192(15) 0.0016(12) 0.0026(11) 0.0015(11)
N2 0.0162(14) 0.0184(16) 0.0146(14) 0.0027(12) 0.0007(11) 0.0012(11)
N3 0.0135(13) 0.0186(15) 0.0172(15) 0.0004(12) -0.0019(11) 0.0014(11)
N4 0.0152(13) 0.0195(15) 0.0157(14) 0.0011(12) 0.0025(11) 0.0017(11)
N5 0.0154(13) 0.0185(15) 0.0154(14) 0.0006(12) 0.0021(11) 0.0006(12)
N6 0.0178(13) 0.0202(16) 0.0182(15) 0.0005(12) 0.0039(11) 0.0025(11)
C1 0.0233(18) 0.023(2) 0.0217(19) -0.0044(15) 0.0083(14) -0.0050(15)
C2 0.0223(18) 0.023(2) 0.034(2) -0.0013(16) 0.0123(15) 0.0028(15)
C3 0.0215(18) 0.028(2) 0.034(2) 0.0057(17) 0.0055(16) 0.0058(15)
C4 0.0220(18) 0.026(2) 0.0233(19) 0.0049(16) -0.0002(14) 0.0044(15)
C5 0.0196(17) 0.0192(19) 0.0174(18) 0.0039(14) 0.0017(13) 0.0013(14)
C6 0.0185(17) 0.0225(19) 0.0141(17) 0.0043(14) -0.0016(13) 0.0028(14)
C7 0.0159(16) 0.029(2) 0.0183(18) 0.0035(15) -0.0012(13) 0.0039(14)
C8 0.0215(17) 0.026(2) 0.0157(17) 0.0021(15) 0.0012(14) -0.0008(15)
C9 0.0216(18) 0.029(2) 0.0201(19) -0.0020(15) 0.0037(14) 0.0057(15)
C10 0.0194(17) 0.0214(19) 0.0159(17) 0.0025(14) 0.0035(13) 0.0034(14)
C11 0.0146(16) 0.0187(19) 0.0249(19) 0.0049(15) 0.0038(14) 0.0017(14)
C12 0.0243(18) 0.027(2) 0.0156(17) -0.0002(15) 0.0015(14) 0.0012(15)
C13 0.0178(17) 0.027(2) 0.028(2) 0.0040(16) 0.0030(14) 0.0028(15)
C14 0.0182(17) 0.023(2) 0.025(2) 0.0060(16) -0.0043(14) 0.0004(14)
C15 0.0202(17) 0.0185(18) 0.0210(18) 0.0030(15) -0.0011(14) -0.0020(14)
C16 0.0164(16) 0.0233(19) 0.0166(17) -0.0035(15) -0.0010(13) 0.0035(14)
C17 0.0230(17) 0.0193(19) 0.0235(19) -0.0030(15) -0.0038(14) 0.0012(15)
C18 0.0255(18) 0.022(2) 0.026(2) 0.0013(16) 0.0024(15) -0.0012(15)
C19 0.0226(17) 0.023(2) 0.0183(18) -0.0001(15) 0.0001(14) 0.0017(15)
C20 0.0180(16) 0.0179(18) 0.0141(17) 0.0002(14) 0.0000(13) 0.0035(14)
C21 0.0193(16) 0.0189(18) 0.0162(17) 0.0007(14) 0.0029(13) 0.0029(14)
C22 0.0189(16) 0.0230(19) 0.0169(17) 0.0024(15) 0.0016(13) 0.0012(14)
C23 0.0183(16) 0.024(2) 0.0158(17) 0.0020(15) 0.0017(13) 0.0030(14)
C24 0.0192(17) 0.0209(19) 0.0211(18) -0.0038(15) 0.0024(14) 0.0011(14)
C25 0.0154(16) 0.0192(19) 0.0177(17) 0.0003(15) 0.0017(13) 0.0021(14)
C26 0.0152(16) 0.0190(18) 0.0184(18) 0.0020(14) 0.0031(13) 0.0027(14)
C27 0.0214(17) 0.0191(19) 0.0221(18) -0.0030(15) 0.0030(14) 0.0010(14)
C28 0.0247(18) 0.021(2) 0.035(2) 0.0012(17) 0.0083(15) -0.0006(15)
C29 0.0280(18) 0.022(2) 0.025(2) 0.0070(16) 0.0097(15) 0.0030(16)
C30 0.0220(17) 0.029(2) 0.0158(17) 0.0029(15) 0.0054(13) 0.0038(15)
C31 0.0205(17) 0.025(2) 0.0148(17) 0.0015(15) 0.0012(13) -0.0048(15)
C32 0.0197(17) 0.035(2) 0.0182(18) 0.0000(16) -0.0002(14) 0.0006(15)
C33 0.0226(18) 0.028(2) 0.0208(19) 0.0043(16) -0.0004(14) -0.0046(15)
C34 0.0199(17) 0.026(2) 0.0186(18) 0.0029(16) 0.0001(14) -0.0079(15)
C35 0.0296(18) 0.0198(19) 0.0180(18) 0.0009(15) 0.0037(14) -0.0022(15)
C36 0.0262(18) 0.023(2) 0.0159(18) 0.0020(15) -0.0027(14) -0.0022(15)
C37 0.0243(18) 0.032(2) 0.0191(19) 0.0037(17) -0.0018(15) -0.0086(17)
C38 0.0202(17) 0.0186(19) 0.0200(18) 0.0010(15) 0.0018(14) 0.0047(14)
C39 0.0250(18) 0.025(2) 0.0173(18) -0.0008(15) -0.0026(14) -0.0036(15)
C40 0.0285(19) 0.027(2) 0.0165(18) 0.0045(15) 0.0023(14) -0.0008(16)
C41 0.0271(18) 0.024(2) 0.0153(18) -0.0004(15) -0.0022(14) 0.0050(15)
C42 0.034(2) 0.029(2) 0.023(2) 0.0003(17) -0.0086(16) -0.0071(17)
C43 0.033(2) 0.027(2) 0.025(2) 0.0050(16) -0.0017(16) -0.0058(16)
C44 0.028(2) 0.047(3) 0.021(2) 0.0013(19) 0.0003(16) 0.0096(19)
O1 0.0474(15) 0.0390(16) 0.0208(13) -0.0045(12) 0.0025(11) 0.0020(13)
O2 0.0472(15) 0.0529(18) 0.0190(13) 0.0048(13) -0.0071(11) 0.0057(13)
O3 0.0546(17) 0.061(2) 0.0242(15) 0.0151(14) -0.0025(12) -0.0076(15)
O4 0.0451(15) 0.0436(17) 0.0277(15) -0.0087(13) -0.0109(12) -0.0027(13)
O10 0.071(2) 0.0405(18) 0.0481(18) 0.0145(15) -0.0343(14) -0.0096(15)
O11 0.051(2) 0.064(3) 0.171(4) 0.002(2) -0.010(2) 0.0032(18)
O120 0.066(5) 0.040(4) 0.077(5) 0.006(4) -0.009(4) -0.008(4)
O121 0.050(4) 0.033(3) 0.031(3) 0.002(3) 0.005(3) -0.010(3)
O130 0.080(5) 0.057(5) 0.053(4) -0.012(3) -0.001(4) 0.004(4)
O131 0.078(5) 0.065(5) 0.030(3) -0.012(3) 0.004(3) -0.028(4)
O140 0.035(3) 0.055(4) 0.029(3) 0.001(3) -0.003(2) -0.007(2)
O150 0.080(4) 0.095(5) 0.050(4) 0.030(4) 0.001(3) -0.024(4)

loop_
_atom_type_symbol
_atom_type_scat_dispersion_real
_atom_type_scat_dispersion_imag
_atom_type_scat_Cromer_Mann_a1
_atom_type_scat_Cromer_Mann_b1
_atom_type_scat_Cromer_Mann_a2
_atom_type_scat_Cromer_Mann_b2
_atom_type_scat_Cromer_Mann_a3
_atom_type_scat_Cromer_Mann_b3
_atom_type_scat_Cromer_Mann_a4
_atom_type_scat_Cromer_Mann_b4
_atom_type_scat_Cromer_Mann_c
_atom_type_scat_source
C 0.0033 0.0016 2.3100 20.8439 1.0200 10.2075 1.5886 0.5687 0.8650 51.6512 0.2156 'International Tables Vol C 4.2.6.8 and 6.1.1.4'
H 0.0000 0.0000 0.4930 10.5109 0.3229 26.1257 0.1402 3.1424 0.0408 57.7998 0.0030 'International Tables Vol C 4.2.6.8 and 6.1.1.4'
Ru -1.2594 0.8363 19.2674 0.8085 12.9182 8.4347 4.8634 24.7997 1.5676 94.2928 5.3787 'International Tables Vol C 4.2.6.8 and 6.1.1.4'
N 0.0061 0.0033 12.2126 0.0057 3.1322 9.8933 2.0125 28.9975 1.1663 0.5826 -11.5290 'International Tables Vol C 4.2.6.8 and 6.1.1.4'
O 0.0106 0.0060 3.0485 13.2771 2.2868 5.7011 1.5463 0.3239 0.8670 32.9089 0.2508 'International Tables Vol C 4.2.6.8 and 6.1.1.4'

loop_
_geom_angle_atom_site_label_1
_geom_angle_site_symmetry_1
_geom_angle_atom_site_label_2
_geom_angle_site_symmetry_2
_geom_angle_atom_site_label_3
_geom_angle_site_symmetry_3
_geom_angle
_geom_angle_publ_flag
N1 . Ru1 . N2 . 78.56(9) yes
N1 . Ru1 . N3 . 157.39(9) yes
N2 . Ru1 . N3 . 78.88(9) yes
N1 . Ru1 . N4 . 91.73(9) yes
N2 . Ru1 . N4 . 98.99(9) yes
N3 . Ru1 . N4 . 93.24(9) yes
N1 . Ru1 . N5 . 104.46(9) yes
N2 . Ru1 . N5 . 176.23(10) yes
N3 . Ru1 . N5 . 98.14(9) yes
N4 . Ru1 . N5 . 78.79(10) yes
N1 . Ru1 . N6 . 91.70(9) yes
N2 . Ru1 . N6 . 103.30(10) yes
N3 . Ru1 . N6 . 92.02(9) yes
N4 . Ru1 . N6 . 157.69(9) yes
N5 . Ru1 . N6 . 79.01(10) yes
Ru1 . N1 . C1 . 127.8(2) yes
Ru1 . N1 . C5 . 113.97(19) yes
C1 . N1 . C5 . 118.1(3) yes
Ru1 . N2 . C6 . 119.75(19) yes
Ru1 . N2 . C10 . 119.27(19) yes
C6 . N2 . C10 . 120.8(2) yes
Ru1 . N3 . C11 . 114.39(18) yes
Ru1 . N3 . C15 . 128.2(2) yes
C11 . N3 . C15 . 117.4(2) yes
Ru1 . N4 . C16 . 127.6(2) yes
Ru1 . N4 . C20 . 114.54(19) yes
C16 . N4 . C20 . 117.7(2) yes
Ru1 . N5 . C21 . 119.6(2) yes
Ru1 . N5 . C25 . 119.48(19) yes
C21 . N5 . C25 . 120.7(2) yes
Ru1 . N6 . C26 . 114.09(19) yes
Ru1 . N6 . C30 . 128.0(2) yes
C26 . N6 . C30 . 117.9(3) yes
N1 . C1 . C2 . 122.2(3) yes
N1 . C1 . H11 . 118.8 no
C2 . C1 . H11 . 119.0 no
C1 . C2 . C3 . 119.5(3) yes
C1 . C2 . H21 . 120.1 no
C3 . C2 . H21 . 120.4 no
C2 . C3 . C4 . 119.3(3) yes
C2 . C3 . H31 . 120.1 no
C4 . C3 . H31 . 120.6 no
C3 . C4 . C5 . 119.1(3) yes
C3 . C4 . H41 . 120.6 no
C5 . C4 . H41 . 120.2 no
C4 . C5 . N1 . 121.8(3) yes
C4 . C5 . C6 . 122.7(3) yes
N1 . C5 . C6 . 115.6(2) yes
C5 . C6 . N2 . 111.7(2) yes
C5 . C6 . C7 . 127.8(3) yes
N2 . C6 . C7 . 120.4(3) yes
C6 . C7 . C8 . 120.1(3) yes
C6 . C7 . H71 . 119.9 no
C8 . C7 . H71 . 119.9 no
C7 . C8 . C9 . 118.2(3) yes
C7 . C8 . C31 . 121.8(3) yes
C9 . C8 . C31 . 120.0(3) yes
C8 . C9 . C10 . 119.8(3) yes
C8 . C9 . H91 . 120.2 no
C10 . C9 . H91 . 120.0 no
C9 . C10 . N2 . 120.6(3) yes
C9 . C10 . C11 . 126.5(3) yes
N2 . C10 . C11 . 112.9(2) yes
C10 . C11 . N3 . 114.4(2) yes
C10 . C11 . C12 . 123.6(3) yes
N3 . C11 . C12 . 122.0(3) yes
C11 . C12 . C13 . 119.6(3) yes
C11 . C12 . H121 . 119.8 no
C13 . C12 . H121 . 120.7 no
C12 . C13 . C14 . 119.0(3) yes
C12 . C13 . H131 . 120.5 no
C14 . C13 . H131 . 120.5 no
C13 . C14 . C15 . 119.0(3) yes
C13 . C14 . H141 . 120.8 no
C15 . C14 . H141 . 120.2 no
C14 . C15 . N3 . 123.1(3) yes
C14 . C15 . H151 . 118.9 no
N3 . C15 . H151 . 118.0 no
N4 . C16 . C17 . 122.7(3) yes
N4 . C16 . H161 . 118.3 no
C17 . C16 . H161 . 119.0 no
C16 . C17 . C18 . 119.2(3) yes
C16 . C17 . H171 . 120.1 no
C18 . C17 . H171 . 120.7 no
C17 . C18 . C19 . 119.0(3) yes
C17 . C18 . H181 . 120.5 no
C19 . C18 . H181 . 120.5 no
C18 . C19 . C20 . 119.6(3) yes
C18 . C19 . H191 . 120.5 no
C20 . C19 . H191 . 119.9 no
C19 . C20 . N4 . 121.6(3) yes
C19 . C20 . C21 . 124.1(3) yes
N4 . C20 . C21 . 114.3(3) yes
C20 . C21 . N5 . 112.4(2) yes
C20 . C21 . C22 . 127.0(3) yes
N5 . C21 . C22 . 120.6(3) yes
C21 . C22 . C23 . 120.3(3) yes
C21 . C22 . H221 . 120.0 no
C23 . C22 . H221 . 119.7 no
C22 . C23 . C24 . 117.5(3) yes
C22 . C23 . C38 . 121.7(3) yes
C24 . C23 . C38 . 120.9(3) yes
C23 . C24 . C25 . 120.5(3) yes
C23 . C24 . H241 . 119.6 no
C25 . C24 . H241 . 119.9 no
C24 . C25 . N5 . 120.5(3) yes
C24 . C25 . C26 . 127.2(3) yes
N5 . C25 . C26 . 112.4(3) yes
C25 . C26 . N6 . 114.7(3) yes
C25 . C26 . C27 . 124.0(3) yes
N6 . C26 . C27 . 121.2(3) yes
C26 . C27 . C28 . 119.5(3) yes
C26 . C27 . H271 . 119.9 no
C28 . C27 . H271 . 120.6 no
C27 . C28 . C29 . 119.4(3) yes
C27 . C28 . H281 . 120.2 no
C29 . C28 . H281 . 120.4 no
C28 . C29 . C30 . 119.0(3) yes
C28 . C29 . H291 . 120.3 no
C30 . C29 . H291 . 120.7 no
C29 . C30 . N6 . 122.9(3) yes
C29 . C30 . H301 . 118.8 no
N6 . C30 . H301 . 118.2 no
C8 . C31 . C32 . 120.8(3) yes
C8 . C31 . C36 . 120.8(3) yes
C32 . C31 . C36 . 118.3(3) yes
C31 . C32 . C33 . 120.2(3) yes
C31 . C32 . H321 . 119.7 no
C33 . C32 . H321 . 120.1 no
C32 . C33 . C34 . 121.2(3) yes
C32 . C33 . H331 . 119.6 no
C34 . C33 . H331 . 119.2 no
C33 . C34 . C35 . 118.6(3) yes
C33 . C34 . C37 . 121.2(3) yes
C35 . C34 . C37 . 120.1(3) yes
C34 . C35 . C36 . 120.7(3) yes
C34 . C35 . H351 . 119.2 no
C36 . C35 . H351 . 120.0 no
C31 . C36 . C35 . 120.9(3) yes
C31 . C36 . H361 . 119.3 no
C35 . C36 . H361 . 119.8 no
C34 . C37 . O1 . 117.6(3) yes
C34 . C37 . O2 . 116.6(3) yes
O1 . C37 . O2 . 125.7(3) yes
C23 . C38 . C39 . 120.9(3) yes
C23 . C38 . C43 . 121.6(3) yes
C39 . C38 . C43 . 117.4(3) yes
C38 . C39 . C40 . 121.2(3) yes
C38 . C39 . H391 . 119.0 no
C40 . C39 . H391 . 119.8 no
C39 . C40 . C41 . 121.0(3) yes
C39 . C40 . H401 . 119.6 no
C41 . C40 . H401 . 119.4 no
C40 . C41 . C42 . 118.3(3) yes
C40 . C41 . C44 . 120.9(3) yes
C42 . C41 . C44 . 120.8(3) yes
C41 . C42 . C43 . 121.4(3) yes
C41 . C42 . H421 . 119.0 no
C43 . C42 . H421 . 119.6 no
C38 . C43 . C42 . 120.5(3) yes
C38 . C43 . H431 . 119.3 no
C42 . C43 . H431 . 120.2 no
C41 . C44 . O3 . 117.1(3) yes
C41 . C44 . O4 . 117.5(3) yes
O3 . C44 . O4 . 125.4(3) yes
H1 . O10 . H2 . 104.7(10) no
H3 . O11 . H4 . 104.7(10) no

loop_
_geom_bond_atom_site_label_1
_geom_bond_site_symmetry_1
_geom_bond_atom_site_label_2
_geom_bond_site_symmetry_2
_geom_bond_distance
_geom_bond_publ_flag
Ru1 . N1 . 2.080(2) yes
Ru1 . N2 . 1.978(2) yes
Ru1 . N3 . 2.065(2) yes
Ru1 . N4 . 2.063(2) yes
Ru1 . N5 . 1.971(2) yes
Ru1 . N6 . 2.067(2) yes
N1 . C1 . 1.350(4) yes
N1 . C5 . 1.366(4) yes
N2 . C6 . 1.362(3) yes
N2 . C10 . 1.348(4) yes
N3 . C11 . 1.373(4) yes
N3 . C15 . 1.341(3) yes
N4 . C16 . 1.355(4) yes
N4 . C20 . 1.372(3) yes
N5 . C21 . 1.353(4) yes
N5 . C25 . 1.357(4) yes
N6 . C26 . 1.378(4) yes
N6 . C30 . 1.351(4) yes
C1 . C2 . 1.381(4) yes
C1 . H11 . 0.960 no
C2 . C3 . 1.382(4) yes
C2 . H21 . 0.960 no
C3 . C4 . 1.377(4) yes
C3 . H31 . 0.960 no
C4 . C5 . 1.390(4) yes
C4 . H41 . 0.960 no
C5 . C6 . 1.472(4) yes
C6 . C7 . 1.373(4) yes
C7 . C8 . 1.397(4) yes
C7 . H71 . 0.960 no
C8 . C9 . 1.399(4) yes
C8 . C31 . 1.485(4) yes
C9 . C10 . 1.381(4) yes
C9 . H91 . 0.960 no
C10 . C11 . 1.477(4) yes
C11 . C12 . 1.369(4) yes
C12 . C13 . 1.388(4) yes
C12 . H121 . 0.960 no
C13 . C14 . 1.372(4) yes
C13 . H131 . 0.960 no
C14 . C15 . 1.382(4) yes
C14 . H141 . 0.960 no
C15 . H151 . 0.960 no
C16 . C17 . 1.378(4) yes
C16 . H161 . 0.960 no
C17 . C18 . 1.387(4) yes
C17 . H171 . 0.960 no
C18 . C19 . 1.381(4) yes
C18 . H181 . 0.960 no
C19 . C20 . 1.388(4) yes
C19 . H191 . 0.960 no
C20 . C21 . 1.477(4) yes
C21 . C22 . 1.392(4) yes
C22 . C23 . 1.399(4) yes
C22 . H221 . 0.960 no
C23 . C24 . 1.405(4) yes
C23 . C38 . 1.486(4) yes
C24 . C25 . 1.387(4) yes
C24 . H241 . 0.960 no
C25 . C26 . 1.477(4) yes
C26 . C27 . 1.382(4) yes
C27 . C28 . 1.385(4) yes
C27 . H271 . 0.960 no
C28 . C29 . 1.383(4) yes
C28 . H281 . 0.960 no
C29 . C30 . 1.372(4) yes
C29 . H291 . 0.960 no
C30 . H301 . 0.960 no
C31 . C32 . 1.395(4) yes
C31 . C36 . 1.394(4) yes
C32 . C33 . 1.388(4) yes
C32 . H321 . 0.960 no
C33 . C34 . 1.380(4) yes
C33 . H331 . 0.960 no
C34 . C35 . 1.389(4) yes
C34 . C37 . 1.521(4) yes
C35 . C36 . 1.379(4) yes
C35 . H351 . 0.960 no
C36 . H361 . 0.960 no
C37 . O1 . 1.252(4) yes
C37 . O2 . 1.256(4) yes
C38 . C39 . 1.395(4) yes
C38 . C43 . 1.403(4) yes
C39 . C40 . 1.387(4) yes
C39 . H391 . 0.960 no
C40 . C41 . 1.378(4) yes
C40 . H401 . 0.960 no
C41 . C42 . 1.385(4) yes
C41 . C44 . 1.524(4) yes
C42 . C43 . 1.386(4) yes
C42 . H421 . 0.960 no
C43 . H431 . 0.960 no
C44 . O3 . 1.265(4) yes
C44 . O4 . 1.256(4) yes
O10 . H1 . 0.896(10) no
O10 . H2 . 0.903(10) no
O11 . H3 . 0.912(10) no
O11 . H4 . 0.896(10) no
O120 . O121 . 0.998(6) yes
O130 . O131 . 1.034(7) yes
O140 . O140 2_667 1.702(9) yes

loop_
_geom_hbond_atom_site_label_D
_geom_hbond_site_symmetry_D
_geom_hbond_atom_site_label_H
_geom_hbond_site_symmetry_H
_geom_hbond_atom_site_label_A
_geom_hbond_site_symmetry_A
_geom_hbond_angle_DHA
_geom_hbond_distance_DH
_geom_hbond_distance_HA
_geom_hbond_distance_DA
_geom_hbond_publ_flag
O10 . H1 . O2 . 146 0.90 1.94 2.728(2) yes
O10 . H2 . O1 2_655 167 0.90 1.86 2.742(2) yes
O11 . H3 . O4 2_868 158 0.91 1.99 2.856(2) yes
